data_1543411
loop_
_publ_author_name
'Mart\'inez, Claudio'
'P\'erez, Edwin G'
'Iglesias, \'Alvaro'
'Escudero-Ad\'an, Eduardo C'
'Mu\~niz, Kilian'

_publ_section_title
;
 Regioselective Intermolecular Diamination and Aminooxygenation of Alkenes
 with Saccharin.
;
_journal_issue 12
_journal_name_full 'Organic letters'
_journal_page_first 2998
_journal_page_last 3001
_journal_paper_doi 10.1021/acs.orglett.6b01368
_journal_volume 18
_journal_year 2016
_chemical_formula_sum 'C47 H34 Cl2 N6 O20 Pd3 S6'
_chemical_formula_weight 1585.26
_chemical_name_systematic
; 
 ? 
;
_space_group_IT_number 2
_symmetry_cell_setting triclinic
_symmetry_space_group_name_Hall '-P 1'
_symmetry_space_group_name_H-M 'P -1'
_atom_sites_solution_hydrogens geom
_atom_sites_solution_primary direct
_atom_sites_solution_secondary difmap
_audit_creation_method SHELXL-97
_cell_angle_alpha 86.411(3)
_cell_angle_beta 75.439(3)
_cell_angle_gamma 84.592(2)
_cell_formula_units_Z 2
_cell_length_a 11.6132(8)
_cell_length_b 11.8042(9)
_cell_length_c 22.2493(17)
_cell_measurement_reflns_used 9934
_cell_measurement_temperature 100(2)
_cell_measurement_theta_max 29.22
_cell_measurement_theta_min 2.25
_cell_volume 2936.5(4)
_computing_cell_refinement 'Bruker APEX2 v2011.4-0'
_computing_data_collection 'Bruker APEX2 v2011.4-0'
_computing_data_reduction 'Bruker SAINT V7.60A'
_computing_molecular_graphics 'Bruker SHELXTL'
_computing_publication_material 'Bruker SHELXTL'
_computing_structure_refinement 'SHELXS-97 (Sheldrick, 2008)'
_computing_structure_solution Sir2011
_diffrn_ambient_temperature 100(2)
_diffrn_detector_area_resol_mean 512
_diffrn_detector_type '4K CCD area detector APEX II'
_diffrn_measured_fraction_theta_full 1.000
_diffrn_measured_fraction_theta_max 0.895
_diffrn_measurement_device_type 'APEX DUO Kappa 4-axis goniometer'
_diffrn_measurement_method
;
 Fullsphere data collection, phi and omega scans
;
_diffrn_measurement_specimen_support 'magnetic support whith MicroMount'
_diffrn_radiation_monochromator 'Quazar MX Multilayer Optics'
_diffrn_radiation_type MoK\a
_diffrn_radiation_wavelength 0.71073
_diffrn_reflns_av_R_equivalents 0.0338
_diffrn_reflns_av_sigmaI/netI 0.0466
_diffrn_reflns_limit_h_max 15
_diffrn_reflns_limit_h_min -16
_diffrn_reflns_limit_k_max 16
_diffrn_reflns_limit_k_min -16
_diffrn_reflns_limit_l_max 30
_diffrn_reflns_limit_l_min -29
_diffrn_reflns_number 46505
_diffrn_reflns_theta_full 25.00
_diffrn_reflns_theta_max 29.80
_diffrn_reflns_theta_min 0.95
_diffrn_source 'Micorfocus source E025 IuS'
_diffrn_source_current 0.6
_diffrn_source_power 50
_diffrn_source_size '0.2 mm x 0.2 mm fine focus'
_diffrn_source_type 'Bruker APEX DUO'
_exptl_absorpt_coefficient_mu 1.291
_exptl_absorpt_correction_T_max 0.9502
_exptl_absorpt_correction_T_min 0.9038
_exptl_absorpt_correction_type empirical
_exptl_absorpt_process_details
; 
 SADABS Version 2008/1 Bruker-Nonius
 Blessing, Acta Cryst. (1995) A51 33-38
;
_exptl_crystal_colour yellow
_exptl_crystal_density_diffrn 1.793
_exptl_crystal_density_method 'not measured'
_exptl_crystal_description block
_exptl_crystal_F_000 1572
_exptl_crystal_size_max 0.08
_exptl_crystal_size_mid 0.05
_exptl_crystal_size_min 0.04
_refine_diff_density_max 3.099
_refine_diff_density_min -1.126
_refine_diff_density_rms 0.232
_refine_ls_extinction_method none
_refine_ls_goodness_of_fit_ref 1.060
_refine_ls_hydrogen_treatment noref
_refine_ls_matrix_type full
_refine_ls_number_parameters 783
_refine_ls_number_reflns 15057
_refine_ls_number_restraints 78
_refine_ls_restrained_S_all 1.429
_refine_ls_R_factor_all 0.0701
_refine_ls_R_factor_gt 0.0489
_refine_ls_shift/su_max 0.001
_refine_ls_shift/su_mean 0.000
_refine_ls_structure_factor_coef Fsqd
_refine_ls_weighting_details 'calc w=1/[\s^2^(Fo^2^)+(0.0864P)^2^+11.2539P] where P=(Fo^2^+2Fc^2^)/3'
_refine_ls_weighting_scheme calc
_refine_ls_wR_factor_gt 0.1426
_refine_ls_wR_factor_ref 0.1610
_reflns_number_gt 11580
_reflns_number_total 15057
_reflns_threshold_expression >2sigma(I)
_cod_data_source_file ol6b01368_si_002.cif
_cod_data_source_block cm1236_0m
_cod_depositor_comments
;
The following automatic conversions were performed:
'_diffrn_measurement_specimen_suppport' tag replaced with
'_diffrn_measurement_specimen_support' tag as specified in the
replacement file
'/usr/data/users/saulius/crontab/automatic-downloads/rss-feeds/ACS/lib/lists/replacement-tags.lst'.

Automatic conversion script
Id: cif_correct_tags 4268 2015-11-12 08:31:59Z antanas 

The following automatic conversions were performed:

'_symmetry_cell_setting' value 'Triclinic' changed to 'triclinic'
according to
/usr/data/users/saulius/crontab/automatic-downloads/rss-feeds/ACS/lib/dictionaries/cif_core.dic
dictionary named 'cif_core.dic' version 2.4.2 from 2011-04-26.

Automatic conversion script
Id: cif_fix_values 4268 2015-11-12 08:31:59Z antanas 

 Adding full bibliography for 1543410--1543411.cif.
;
_cod_original_sg_symbol_H-M P-1
_cod_database_code 1543411

loop_
_symmetry_equiv_pos_as_xyz
'x, y, z'
'-x, -y, -z'

loop_
_atom_site_label
_atom_site_type_symbol
_atom_site_fract_x
_atom_site_fract_y
_atom_site_fract_z
_atom_site_U_iso_or_equiv
_atom_site_adp_type
_atom_site_occupancy
_atom_site_symmetry_multiplicity
_atom_site_calc_flag
_atom_site_refinement_flags
_atom_site_disorder_assembly
_atom_site_disorder_group
Pd1 Pd 0.70363(4) 0.87305(4) 0.17332(2) 0.01670(13) Uani 1 1 d . . .
Pd2 Pd 0.79883(4) 0.74790(4) 0.28868(2) 0.01660(13) Uani 1 1 d . . .
Pd3 Pd 0.53114(4) 0.88024(4) 0.31840(2) 0.01633(13) Uani 1 1 d . . .
S1 S 0.94808(15) 0.93627(15) 0.08825(8) 0.0213(3) Uani 1 1 d . . .
S2 S 0.71391(16) 0.67081(15) 0.08210(8) 0.0223(3) Uani 1 1 d . . .
S3 S 0.86829(15) 0.77897(15) 0.41233(8) 0.0205(3) Uani 1 1 d . . .
S4 S 0.39936(16) 1.12503(15) 0.31401(8) 0.0234(4) Uani 1 1 d . . .
S5 S 0.31471(16) 0.74503(16) 0.30499(8) 0.0244(4) Uani 1 1 d . . .
S6 S 0.73699(17) 0.48882(15) 0.32365(9) 0.0269(4) Uani 1 1 d . . .
N1 N 0.8769(5) 0.8934(5) 0.1605(3) 0.0187(11) Uani 1 1 d . . .
N2 N 0.7434(5) 0.7119(5) 0.1475(3) 0.0199(11) Uani 1 1 d . . .
N3 N 0.7661(5) 0.8194(5) 0.3710(3) 0.0189(11) Uani 1 1 d . . .
N4 N 0.5098(5) 1.0331(5) 0.2756(3) 0.0188(11) Uani 1 1 d . . .
N5 N 0.4418(5) 0.8042(5) 0.2678(3) 0.0188(11) Uani 1 1 d . . .
N6 N 0.6876(5) 0.6277(5) 0.3252(3) 0.0192(11) Uani 1 1 d . . .
O1 O 0.9155(4) 0.8680(4) 0.2571(2) 0.0195(9) Uani 1 1 d . . .
O2 O 0.9945(5) 0.8367(5) 0.0534(2) 0.0315(12) Uani 1 1 d . . .
O3 O 0.8727(5) 1.0194(5) 0.0640(3) 0.0324(12) Uani 1 1 d . . .
O4 O 0.8642(4) 0.6528(4) 0.2128(2) 0.0209(10) Uani 1 1 d . . .
O5 O 0.7497(6) 0.7536(5) 0.0329(2) 0.0351(13) Uani 1 1 d . . .
O6 O 0.5939(5) 0.6389(4) 0.0957(2) 0.0262(11) Uani 1 1 d . . .
O7 O 0.6106(4) 0.9574(4) 0.3736(2) 0.0217(10) Uani 1 1 d . . .
O8 O 0.9855(4) 0.7867(5) 0.3735(2) 0.0279(11) Uani 1 1 d . . .
O9 O 0.8401(5) 0.6723(4) 0.4441(3) 0.0287(11) Uani 1 1 d . . .
O10 O 0.6743(4) 1.0392(4) 0.1914(2) 0.0236(10) Uani 1 1 d . . .
O11 O 0.2894(5) 1.1001(5) 0.3023(3) 0.0334(12) Uani 1 1 d . . .
O12 O 0.4065(5) 1.1284(5) 0.3772(2) 0.0303(12) Uani 1 1 d . . .
O13 O 0.5340(4) 0.8626(4) 0.1674(2) 0.0216(10) Uani 1 1 d . . .
O14 O 0.2451(5) 0.8238(6) 0.3476(3) 0.0403(15) Uani 1 1 d . . .
O15 O 0.3432(6) 0.6327(5) 0.3268(3) 0.0374(14) Uani 1 1 d . . .
O16 O 0.5219(4) 0.7403(4) 0.3756(2) 0.0214(10) Uani 1 1 d . . .
O17 O 0.8443(5) 0.4753(5) 0.3445(3) 0.0424(15) Uani 1 1 d . . .
O18 O 0.7388(6) 0.4460(5) 0.2645(3) 0.0372(14) Uani 1 1 d . . .
C1 C 0.9407(6) 0.9048(5) 0.2017(3) 0.0179(12) Uani 1 1 d . . .
C2 C 1.0489(6) 0.9669(6) 0.1752(3) 0.0195(13) Uani 1 1 d . . .
C3 C 1.1304(6) 0.9995(6) 0.2053(3) 0.0236(14) Uani 1 1 d . . .
H3 H 1.1234 0.9805 0.2482 0.028 Uiso 1 1 calc R . .
C4 C 1.2233(7) 1.0611(6) 0.1707(4) 0.0284(16) Uani 1 1 d . . .
H4 H 1.2804 1.0846 0.1904 0.034 Uiso 1 1 calc R . .
C5 C 1.2340(6) 1.0889(6) 0.1079(4) 0.0272(15) Uani 1 1 d . . .
H5 H 1.2974 1.1320 0.0856 0.033 Uiso 1 1 calc R . .
C6 C 1.1538(6) 1.0548(6) 0.0772(3) 0.0239(14) Uani 1 1 d . . .
H6 H 1.1614 1.0721 0.0342 0.029 Uiso 1 1 calc R . .
C7 C 1.0622(6) 0.9943(6) 0.1124(3) 0.0196(13) Uani 1 1 d . . .
C8 C 0.8243(6) 0.6406(6) 0.1665(3) 0.0202(13) Uani 1 1 d . . .
C9 C 0.8665(6) 0.5421(6) 0.1263(3) 0.0224(14) Uani 1 1 d . . .
C10 C 0.9426(7) 0.4493(7) 0.1359(4) 0.0300(17) Uani 1 1 d . . .
H10 H 0.9779 0.4442 0.1702 0.036 Uiso 1 1 calc R . .
C11 C 0.9652(8) 0.3635(8) 0.0931(5) 0.042(2) Uani 1 1 d . . .
H11 H 1.0178 0.2989 0.0981 0.051 Uiso 1 1 calc R . .
C12 C 0.9125(8) 0.3705(8) 0.0434(5) 0.043(2) Uani 1 1 d . . .
H12 H 0.9303 0.3109 0.0149 0.052 Uiso 1 1 calc R . .
C13 C 0.8347(7) 0.4625(7) 0.0345(4) 0.0339(18) Uani 1 1 d . . .
H13 H 0.7969 0.4672 0.0010 0.041 Uiso 1 1 calc R . .
C14 C 0.8150(6) 0.5473(6) 0.0770(3) 0.0259(15) Uani 1 1 d . . .
C15 C 0.6955(6) 0.9095(6) 0.3938(3) 0.0188(13) Uani 1 1 d . . .
C16 C 0.7255(6) 0.9535(6) 0.4484(3) 0.0216(13) Uani 1 1 d . . .
C17 C 0.6697(7) 1.0477(6) 0.4819(3) 0.0255(15) Uani 1 1 d . . .
H17 H 0.6020 1.0897 0.4726 0.031 Uiso 1 1 calc R . .
C18 C 0.7175(7) 1.0777(7) 0.5297(3) 0.0287(16) Uani 1 1 d . . .
H18 H 0.6822 1.1421 0.5531 0.034 Uiso 1 1 calc R . .
C19 C 0.8162(7) 1.0150(7) 0.5438(4) 0.0306(17) Uani 1 1 d . . .
H19 H 0.8472 1.0381 0.5764 0.037 Uiso 1 1 calc R . .
C20 C 0.8698(7) 0.9194(7) 0.5109(3) 0.0278(16) Uani 1 1 d . . .
H20 H 0.9357 0.8752 0.5209 0.033 Uiso 1 1 calc R . .
C21 C 0.8226(6) 0.8919(6) 0.4631(3) 0.0207(13) Uani 1 1 d . . .
C22 C 0.5852(6) 1.0845(6) 0.2294(3) 0.0208(13) Uani 1 1 d . . .
C23 C 0.5561(7) 1.2088(6) 0.2240(3) 0.0241(14) Uani 1 1 d . . .
C24 C 0.6169(8) 1.2861(6) 0.1803(4) 0.0311(17) Uani 1 1 d . . .
H24 H 0.6866 1.2622 0.1497 0.037 Uiso 1 1 calc R . .
C25 C 0.5716(9) 1.3996(7) 0.1831(5) 0.041(2) Uani 1 1 d . . .
H25 H 0.6097 1.4540 0.1532 0.050 Uiso 1 1 calc R . .
C26 C 0.4727(10) 1.4342(7) 0.2284(5) 0.045(2) Uani 1 1 d . . .
H26 H 0.4454 1.5127 0.2294 0.054 Uiso 1 1 calc R . .
C27 C 0.4102(9) 1.3586(7) 0.2731(5) 0.041(2) Uani 1 1 d . . .
H27 H 0.3418 1.3829 0.3044 0.049 Uiso 1 1 calc R . .
C28 C 0.4559(7) 1.2455(6) 0.2685(4) 0.0285(16) Uani 1 1 d . . .
C29 C 0.4517(6) 0.8187(6) 0.2071(3) 0.0194(13) Uani 1 1 d . . .
C30 C 0.3495(6) 0.7770(6) 0.1872(3) 0.0209(13) Uani 1 1 d . . .
C31 C 0.3364(6) 0.7737(7) 0.1269(4) 0.0269(15) Uani 1 1 d . . .
H31 H 0.3950 0.8000 0.0921 0.032 Uiso 1 1 calc R . .
C32 C 0.2339(7) 0.7302(7) 0.1200(4) 0.0304(17) Uani 1 1 d . . .
H32 H 0.2214 0.7274 0.0796 0.037 Uiso 1 1 calc R . .
C33 C 0.1497(7) 0.6909(7) 0.1704(4) 0.0312(17) Uani 1 1 d . . .
H33 H 0.0806 0.6619 0.1637 0.037 Uiso 1 1 calc R . .
C34 C 0.1627(6) 0.6924(7) 0.2309(4) 0.0288(16) Uani 1 1 d . . .
H34 H 0.1052 0.6642 0.2656 0.035 Uiso 1 1 calc R . .
C35 C 0.2642(6) 0.7373(6) 0.2373(3) 0.0220(14) Uani 1 1 d . . .
C36 C 0.5811(6) 0.6453(6) 0.3650(3) 0.0180(12) Uani 1 1 d . . .
C37 C 0.5338(7) 0.5400(6) 0.3979(3) 0.0234(14) Uani 1 1 d . . .
C38 C 0.4241(7) 0.5299(7) 0.4391(4) 0.0289(16) Uani 1 1 d . . .
H38 H 0.3699 0.5949 0.4507 0.035 Uiso 1 1 calc R . .
C39 C 0.3955(8) 0.4224(7) 0.4632(4) 0.0346(18) Uani 1 1 d . . .
H39 H 0.3214 0.4133 0.4924 0.042 Uiso 1 1 calc R . .
C40 C 0.4749(9) 0.3267(7) 0.4448(4) 0.0369(19) Uani 1 1 d . . .
H40 H 0.4533 0.2536 0.4617 0.044 Uiso 1 1 calc R . .
C41 C 0.5843(8) 0.3364(7) 0.4026(4) 0.0364(19) Uani 1 1 d . . .
H41 H 0.6378 0.2717 0.3894 0.044 Uiso 1 1 calc R . .
C42 C 0.6113(7) 0.4458(6) 0.3807(4) 0.0270(15) Uani 1 1 d . . .
O1S O 0.6289(7) 0.3274(9) 0.0182(4) 0.071(2) Uani 1 1 d U . .
O2S O 0.4548(7) 0.2712(7) 0.0722(4) 0.0583(16) Uani 1 1 d U . .
C1S C 0.5611(11) 0.2464(12) 0.0456(6) 0.063(2) Uani 1 1 d U . .
C2S C 0.6011(10) 0.1247(11) 0.0477(5) 0.061(2) Uani 1 1 d U . .
H2S1 H 0.5441 0.0805 0.0354 0.092 Uiso 1 1 calc R . .
H2S2 H 0.6058 0.1009 0.0901 0.092 Uiso 1 1 calc R . .
H2S3 H 0.6799 0.1116 0.0191 0.092 Uiso 1 1 calc R . .
C3S C 0.4086(9) 0.3953(9) 0.0665(5) 0.0502(19) Uani 1 1 d U . .
H3S1 H 0.4568 0.4461 0.0820 0.060 Uiso 1 1 calc R . .
H3S2 H 0.4094 0.4182 0.0228 0.060 Uiso 1 1 calc R . .
C4S C 0.2823(2) 0.3979(3) 0.10680(16) 0.074(3) Uani 1 1 d U . .
H4S1 H 0.2333 0.3569 0.0869 0.111 Uiso 1 1 calc R . .
H4S2 H 0.2489 0.4771 0.1121 0.111 Uiso 1 1 calc R . .
H4S3 H 0.2828 0.3614 0.1475 0.111 Uiso 1 1 calc R . .
C1T C -0.0433(2) 0.2029(2) 0.30546(15) 0.066(3) Uani 0.35 1 d PRDU A 1
H1T1 H 0.0376 0.2060 0.2774 0.079 Uiso 0.35 1 calc PR B 1
H1T2 H -0.0665 0.2773 0.3251 0.079 Uiso 0.35 1 calc PR C 1
Cl1T Cl -0.0408(2) 0.0922(2) 0.36447(15) 0.0336(12) Uani 0.35 1 d PRDU A 1
Cl2T Cl -0.1473(2) 0.1770(3) 0.26114(17) 0.0519(17) Uani 0.35 1 d PRDU A 1
C1T' C 0.0782(2) 0.2953(2) 0.25159(14) 0.041(6) Uani 0.15 1 d PRDU D 2
H1T3 H 0.1523 0.2448 0.2382 0.049 Uiso 0.15 1 calc PR E 2
H1T4 H 0.0506 0.3194 0.2138 0.049 Uiso 0.15 1 calc PR F 2
Cl1' Cl 0.1202(3) 0.4309(3) 0.28443(17) 0.035(3) Uani 0.15 1 d PRDU D 2
Cl2' Cl -0.0433(2) 0.2029(2) 0.30546(15) 0.066(3) Uani 0.15 1 d PRDU D 2
C1U C 0.0106(2) 0.4210(3) 0.44259(17) 0.059(4) Uani 0.50 1 d PRDU G 1
H1U1 H -0.0254 0.4839 0.4200 0.071 Uiso 0.50 1 calc PR H 1
H1U2 H 0.0486 0.4553 0.4714 0.071 Uiso 0.50 1 calc PR I 1
Cl1U Cl -0.1016(2) 0.3406(3) 0.48547(15) 0.0603(15) Uani 0.50 1 d PRDU G 1
Cl2U Cl 0.1175(2) 0.3445(3) 0.39057(15) 0.093(3) Uani 0.50 1 d PRDU G 1

loop_
_atom_site_aniso_label
_atom_site_aniso_U_11
_atom_site_aniso_U_22
_atom_site_aniso_U_33
_atom_site_aniso_U_23
_atom_site_aniso_U_13
_atom_site_aniso_U_12
Pd1 0.0147(2) 0.0172(2) 0.0173(2) -0.00119(18) -0.00121(18) -0.00398(18)
Pd2 0.0154(2) 0.0167(2) 0.0167(2) -0.00236(17) -0.00119(18) -0.00267(18)
Pd3 0.0157(2) 0.0150(2) 0.0182(2) -0.00134(17) -0.00349(18) -0.00185(18)
S1 0.0200(8) 0.0270(8) 0.0167(8) -0.0004(6) -0.0014(6) -0.0100(7)
S2 0.0245(8) 0.0232(8) 0.0199(8) -0.0026(6) -0.0035(6) -0.0091(7)
S3 0.0181(7) 0.0229(8) 0.0195(8) -0.0009(6) -0.0027(6) -0.0012(6)
S4 0.0252(8) 0.0202(8) 0.0234(8) -0.0042(6) -0.0037(7) 0.0023(7)
S5 0.0216(8) 0.0287(9) 0.0227(8) -0.0037(7) -0.0016(7) -0.0098(7)
S6 0.0273(9) 0.0165(8) 0.0346(10) -0.0037(7) -0.0025(8) -0.0018(7)
N1 0.017(3) 0.020(3) 0.017(3) 0.002(2) -0.001(2) -0.006(2)
N2 0.022(3) 0.018(3) 0.020(3) -0.005(2) -0.003(2) -0.005(2)
N3 0.019(3) 0.020(3) 0.017(3) -0.002(2) -0.003(2) -0.002(2)
N4 0.023(3) 0.014(2) 0.020(3) -0.002(2) -0.005(2) -0.001(2)
N5 0.017(3) 0.017(3) 0.022(3) -0.002(2) -0.003(2) -0.004(2)
N6 0.020(3) 0.014(2) 0.023(3) -0.001(2) -0.003(2) -0.002(2)
O1 0.019(2) 0.023(2) 0.017(2) -0.0021(18) -0.0017(18) -0.0073(19)
O2 0.034(3) 0.035(3) 0.024(3) -0.011(2) 0.004(2) -0.016(2)
O3 0.026(3) 0.044(3) 0.028(3) 0.010(2) -0.008(2) -0.010(2)
O4 0.019(2) 0.020(2) 0.023(2) -0.0063(18) -0.0007(19) -0.0022(18)
O5 0.052(4) 0.034(3) 0.022(3) 0.003(2) -0.008(2) -0.022(3)
O6 0.024(3) 0.023(2) 0.033(3) -0.001(2) -0.007(2) -0.010(2)
O7 0.023(2) 0.022(2) 0.022(2) -0.0041(19) -0.008(2) -0.0013(19)
O8 0.018(2) 0.041(3) 0.024(3) -0.003(2) -0.004(2) -0.002(2)
O9 0.033(3) 0.020(2) 0.031(3) 0.003(2) -0.005(2) -0.001(2)
O10 0.024(2) 0.020(2) 0.024(3) -0.0014(19) 0.000(2) -0.0027(19)
O11 0.023(3) 0.035(3) 0.042(3) -0.005(2) -0.009(2) 0.001(2)
O12 0.039(3) 0.028(3) 0.020(3) -0.005(2) -0.003(2) 0.003(2)
O13 0.015(2) 0.027(3) 0.023(2) -0.0010(19) -0.0040(18) -0.0037(19)
O14 0.022(3) 0.060(4) 0.037(3) -0.026(3) 0.004(2) -0.014(3)
O15 0.044(3) 0.035(3) 0.040(3) 0.011(3) -0.018(3) -0.021(3)
O16 0.018(2) 0.020(2) 0.024(2) 0.0027(19) -0.0016(19) -0.0025(19)
O17 0.032(3) 0.027(3) 0.067(4) 0.000(3) -0.013(3) 0.004(2)
O18 0.048(4) 0.025(3) 0.035(3) -0.011(2) 0.003(3) -0.012(3)
C1 0.018(3) 0.016(3) 0.018(3) -0.004(2) 0.000(2) -0.003(2)
C2 0.016(3) 0.017(3) 0.023(3) -0.004(2) 0.003(2) -0.005(2)
C3 0.026(3) 0.022(3) 0.024(3) -0.005(3) -0.005(3) -0.006(3)
C4 0.026(4) 0.026(4) 0.034(4) -0.006(3) -0.006(3) -0.007(3)
C5 0.021(3) 0.026(4) 0.035(4) -0.003(3) -0.002(3) -0.012(3)
C6 0.023(3) 0.022(3) 0.025(4) 0.001(3) -0.001(3) -0.007(3)
C7 0.018(3) 0.020(3) 0.021(3) -0.004(2) -0.004(3) -0.006(3)
C8 0.016(3) 0.020(3) 0.022(3) -0.004(3) 0.001(3) -0.006(2)
C9 0.018(3) 0.022(3) 0.025(3) -0.011(3) 0.002(3) -0.001(3)
C10 0.022(3) 0.028(4) 0.039(4) -0.015(3) -0.004(3) 0.001(3)
C11 0.033(4) 0.038(5) 0.052(6) -0.021(4) -0.002(4) 0.007(4)
C12 0.033(4) 0.045(5) 0.049(5) -0.030(4) 0.001(4) -0.004(4)
C13 0.029(4) 0.040(4) 0.032(4) -0.017(3) -0.001(3) -0.007(3)
C14 0.022(3) 0.029(4) 0.025(4) -0.009(3) 0.003(3) -0.006(3)
C15 0.019(3) 0.018(3) 0.018(3) 0.001(2) -0.002(2) -0.003(2)
C16 0.022(3) 0.025(3) 0.018(3) -0.002(3) -0.004(3) -0.004(3)
C17 0.025(3) 0.027(4) 0.022(3) -0.006(3) -0.002(3) 0.001(3)
C18 0.031(4) 0.030(4) 0.024(4) -0.009(3) -0.002(3) -0.003(3)
C19 0.031(4) 0.038(4) 0.025(4) -0.009(3) -0.007(3) -0.004(3)
C20 0.024(3) 0.036(4) 0.024(4) -0.005(3) -0.008(3) 0.000(3)
C21 0.020(3) 0.022(3) 0.018(3) -0.004(3) -0.001(3) -0.003(3)
C22 0.025(3) 0.021(3) 0.019(3) -0.002(3) -0.009(3) -0.003(3)
C23 0.031(4) 0.018(3) 0.025(4) 0.000(3) -0.010(3) -0.002(3)
C24 0.035(4) 0.023(4) 0.037(4) 0.001(3) -0.009(3) -0.009(3)
C25 0.054(6) 0.023(4) 0.053(6) 0.009(4) -0.021(5) -0.011(4)
C26 0.062(6) 0.017(4) 0.055(6) 0.003(4) -0.016(5) 0.000(4)
C27 0.047(5) 0.024(4) 0.047(5) -0.003(4) -0.006(4) 0.008(4)
C28 0.037(4) 0.019(3) 0.030(4) 0.000(3) -0.008(3) -0.001(3)
C29 0.017(3) 0.018(3) 0.024(3) -0.004(2) -0.005(3) 0.000(2)
C30 0.014(3) 0.022(3) 0.027(3) -0.005(3) -0.004(3) 0.001(2)
C31 0.021(3) 0.031(4) 0.028(4) -0.006(3) -0.005(3) -0.001(3)
C32 0.023(4) 0.036(4) 0.033(4) -0.013(3) -0.008(3) 0.001(3)
C33 0.020(3) 0.035(4) 0.040(5) -0.013(3) -0.007(3) -0.003(3)
C34 0.019(3) 0.031(4) 0.036(4) -0.007(3) -0.003(3) -0.004(3)
C35 0.022(3) 0.019(3) 0.024(3) -0.005(3) -0.005(3) -0.001(3)
C36 0.019(3) 0.020(3) 0.016(3) 0.000(2) -0.005(2) -0.003(2)
C37 0.026(3) 0.023(3) 0.022(3) 0.005(3) -0.007(3) -0.008(3)
C38 0.027(4) 0.028(4) 0.031(4) 0.005(3) -0.005(3) -0.011(3)
C39 0.034(4) 0.038(4) 0.032(4) 0.009(3) -0.007(3) -0.018(4)
C40 0.055(5) 0.023(4) 0.033(4) 0.008(3) -0.008(4) -0.016(4)
C41 0.048(5) 0.022(4) 0.039(5) 0.002(3) -0.010(4) -0.005(3)
C42 0.034(4) 0.022(3) 0.025(4) 0.003(3) -0.007(3) -0.006(3)
O1S 0.053(4) 0.118(6) 0.044(4) -0.017(4) -0.005(3) -0.033(4)
O2S 0.052(3) 0.065(4) 0.061(4) -0.004(3) -0.016(3) -0.012(3)
C1S 0.059(4) 0.082(5) 0.050(4) -0.013(4) -0.014(4) -0.002(4)
C2S 0.049(5) 0.090(5) 0.049(6) -0.022(5) -0.022(5) 0.014(5)
C3S 0.051(4) 0.050(4) 0.057(5) -0.005(4) -0.022(4) -0.016(3)
C4S 0.069(6) 0.065(7) 0.080(8) -0.008(6) -0.007(6) 0.003(5)
C1T 0.080(7) 0.047(5) 0.067(6) 0.007(4) -0.016(5) -0.001(5)
Cl1T 0.043(3) 0.040(3) 0.017(2) 0.0044(19) 0.001(2) -0.029(2)
Cl2T 0.059(4) 0.025(3) 0.080(4) -0.024(3) -0.042(3) 0.034(3)
C1T' 0.041(6) 0.041(6) 0.040(6) -0.0017(14) -0.010(2) -0.0021(15)
Cl1' 0.021(5) 0.051(7) 0.030(6) -0.005(5) -0.002(5) 0.007(5)
Cl2' 0.080(7) 0.047(5) 0.067(6) 0.007(4) -0.016(5) -0.001(5)
C1U 0.068(11) 0.040(11) 0.085(14) 0.016(7) -0.049(7) -0.021(7)
Cl1U 0.031(2) 0.052(3) 0.089(4) 0.001(3) -0.005(2) 0.009(2)
Cl2U 0.031(2) 0.089(5) 0.134(6) 0.067(5) 0.008(3) 0.002(3)

loop_
_atom_type_symbol
_atom_type_description
_atom_type_scat_dispersion_real
_atom_type_scat_dispersion_imag
_atom_type_scat_source
C C 0.0033 0.0016 'International Tables Vol C Tables 4.2.6.8 and 6.1.1.4'
H H 0.0000 0.0000 'International Tables Vol C Tables 4.2.6.8 and 6.1.1.4'
N N 0.0061 0.0033 'International Tables Vol C Tables 4.2.6.8 and 6.1.1.4'
O O 0.0106 0.0060 'International Tables Vol C Tables 4.2.6.8 and 6.1.1.4'
S S 0.1246 0.1234 'International Tables Vol C Tables 4.2.6.8 and 6.1.1.4'
Pd Pd -0.9988 1.0072 'International Tables Vol C Tables 4.2.6.8 and 6.1.1.4'
Cl Cl 0.1484 0.1585 'International Tables Vol C Tables 4.2.6.8 and 6.1.1.4'

loop_
_geom_angle_atom_site_label_1
_geom_angle_atom_site_label_2
_geom_angle_atom_site_label_3
_geom_angle
N1 Pd1 N2 90.2(2)
N1 Pd1 O10 86.6(2)
N2 Pd1 O10 174.5(2)
N1 Pd1 O13 168.1(2)
N2 Pd1 O13 89.5(2)
O10 Pd1 O13 92.7(2)
N3 Pd2 N6 90.9(2)
N3 Pd2 O1 86.2(2)
N6 Pd2 O1 176.1(2)
N3 Pd2 O4 166.0(2)
N6 Pd2 O4 89.0(2)
O1 Pd2 O4 93.17(19)
N5 Pd3 N4 92.8(2)
N5 Pd3 O7 176.2(2)
N4 Pd3 O7 87.6(2)
N5 Pd3 O16 88.9(2)
N4 Pd3 O16 167.5(2)
O7 Pd3 O16 89.8(2)
O3 S1 O2 118.4(4)
O3 S1 N1 109.5(3)
O2 S1 N1 108.0(3)
O3 S1 C7 113.5(3)
O2 S1 C7 110.4(3)
N1 S1 C7 94.2(3)
O5 S2 O6 118.1(4)
O5 S2 N2 109.7(3)
O6 S2 N2 109.5(3)
O5 S2 C14 113.3(4)
O6 S2 C14 110.0(3)
N2 S2 C14 93.5(3)
O8 S3 O9 117.8(3)
O8 S3 N3 109.7(3)
O9 S3 N3 108.7(3)
O8 S3 C21 112.9(3)
O9 S3 C21 111.0(3)
N3 S3 C21 93.9(3)
O11 S4 O12 118.5(4)
O11 S4 N4 108.8(3)
O12 S4 N4 109.4(3)
O11 S4 C28 110.9(4)
O12 S4 C28 112.4(4)
N4 S4 C28 93.9(3)
O14 S5 O15 119.1(4)
O14 S5 N5 108.0(3)
O15 S5 N5 109.5(3)
O14 S5 C35 114.0(4)
O15 S5 C35 108.9(3)
N5 S5 C35 94.4(3)
O17 S6 O18 118.5(4)
O17 S6 N6 108.6(3)
O18 S6 N6 109.4(3)
O17 S6 C42 113.0(4)
O18 S6 C42 110.4(4)
N6 S6 C42 94.2(3)
C1 N1 S1 112.0(4)
C1 N1 Pd1 130.4(4)
S1 N1 Pd1 115.6(3)
C8 N2 S2 112.5(5)
C8 N2 Pd1 123.7(5)
S2 N2 Pd1 120.5(3)
C15 N3 S3 112.3(5)
C15 N3 Pd2 131.6(5)
S3 N3 Pd2 114.3(3)
C22 N4 S4 112.2(5)
C22 N4 Pd3 129.4(5)
S4 N4 Pd3 116.2(3)
C29 N5 S5 112.2(5)
C29 N5 Pd3 126.9(5)
S5 N5 Pd3 118.5(3)
C36 N6 S6 111.7(5)
C36 N6 Pd2 125.6(4)
S6 N6 Pd2 120.8(3)
C1 O1 Pd2 122.8(4)
C8 O4 Pd2 131.3(4)
C15 O7 Pd3 122.9(4)
C22 O10 Pd1 125.7(5)
C29 O13 Pd1 127.1(4)
C36 O16 Pd3 127.3(4)
O1 C1 N1 125.3(6)
O1 C1 C2 121.8(6)
N1 C1 C2 112.9(6)
C3 C2 C7 119.9(6)
C3 C2 C1 128.3(6)
C7 C2 C1 111.8(6)
C2 C3 C4 117.8(7)
C5 C4 C3 121.2(7)
C6 C5 C4 121.3(7)
C7 C6 C5 116.5(7)
C6 C7 C2 123.3(6)
C6 C7 S1 128.4(6)
C2 C7 S1 108.4(5)
O4 C8 N2 125.4(6)
O4 C8 C9 121.4(6)
N2 C8 C9 113.1(6)
C14 C9 C10 120.6(7)
C14 C9 C8 112.0(6)
C10 C9 C8 127.3(7)
C9 C10 C11 117.2(8)
C12 C11 C10 121.4(8)
C13 C12 C11 121.4(8)
C12 C13 C14 116.2(8)
C9 C14 C13 123.3(7)
C9 C14 S2 108.8(5)
C13 C14 S2 127.7(7)
O7 C15 N3 126.6(6)
O7 C15 C16 120.3(6)
N3 C15 C16 113.1(6)
C21 C16 C17 120.8(7)
C21 C16 C15 112.2(6)
C17 C16 C15 126.9(7)
C16 C17 C18 117.1(7)
C17 C18 C19 121.5(7)
C20 C19 C18 121.1(7)
C21 C20 C19 116.8(7)
C20 C21 C16 122.8(7)
C20 C21 S3 128.8(6)
C16 C21 S3 108.4(5)
O10 C22 N4 127.4(6)
O10 C22 C23 119.1(6)
N4 C22 C23 113.5(6)
C28 C23 C24 120.3(7)
C28 C23 C22 112.3(6)
C24 C23 C22 127.4(7)
C25 C24 C23 117.5(8)
C26 C25 C24 121.0(8)
C25 C26 C27 122.7(8)
C28 C27 C26 115.1(8)
C23 C28 C27 123.4(8)
C23 C28 S4 108.1(5)
C27 C28 S4 128.5(7)
O13 C29 N5 127.3(6)
O13 C29 C30 119.7(6)
N5 C29 C30 113.0(6)
C35 C30 C31 120.9(6)
C35 C30 C29 111.7(6)
C31 C30 C29 127.3(6)
C32 C31 C30 116.8(7)
C33 C32 C31 121.6(8)
C32 C33 C34 122.2(7)
C35 C34 C33 115.7(7)
C34 C35 C30 122.8(7)
C34 C35 S5 128.5(6)
C30 C35 S5 108.5(5)
O16 C36 N6 125.9(6)
O16 C36 C37 120.4(6)
N6 C36 C37 113.7(6)
C42 C37 C38 120.9(7)
C42 C37 C36 111.9(6)
C38 C37 C36 127.2(7)
C37 C38 C39 118.0(8)
C38 C39 C40 120.6(8)
C41 C40 C39 121.5(7)
C40 C41 C42 116.3(8)
C37 C42 C41 122.7(8)
C37 C42 S6 108.6(5)
C41 C42 S6 128.5(7)
C1S O2S C3S 116.4(10)
O2S C1S O1S 119.7(12)
O2S C1S C2S 115.4(12)
O1S C1S C2S 124.9(12)
C4S C3S O2S 103.1(7)
Cl1T C1T Cl2T 110.53(8)
Cl1' C1T' Cl2' 118.9
Cl2U C1U Cl1U 113.5

loop_
_geom_bond_atom_site_label_1
_geom_bond_atom_site_label_2
_geom_bond_distance
Pd1 N1 1.996(5)
Pd1 N2 1.999(6)
Pd1 O10 2.007(5)
Pd1 O13 2.022(5)
Pd2 N3 1.999(6)
Pd2 N6 2.004(6)
Pd2 O1 2.024(5)
Pd2 O4 2.030(5)
Pd3 N5 2.011(6)
Pd3 N4 2.012(5)
Pd3 O7 2.015(5)
Pd3 O16 2.015(5)
S1 O3 1.424(6)
S1 O2 1.435(5)
S1 N1 1.683(6)
S1 C7 1.758(7)
S2 O5 1.427(6)
S2 O6 1.431(5)
S2 N2 1.686(6)
S2 C14 1.774(8)
S3 O8 1.425(5)
S3 O9 1.429(5)
S3 N3 1.693(6)
S3 C21 1.758(7)
S4 O11 1.426(6)
S4 O12 1.433(6)
S4 N4 1.690(6)
S4 C28 1.773(8)
S5 O14 1.415(6)
S5 O15 1.422(6)
S5 N5 1.690(6)
S5 C35 1.759(7)
S6 O17 1.428(7)
S6 O18 1.433(6)
S6 N6 1.685(6)
S6 C42 1.768(8)
N1 C1 1.335(9)
N2 C8 1.333(9)
N3 C15 1.325(8)
N4 C22 1.326(9)
N5 C29 1.328(9)
N6 C36 1.334(8)
O1 C1 1.251(8)
O4 C8 1.250(8)
O7 C15 1.257(8)
O10 C22 1.259(8)
O13 C29 1.254(8)
O16 C36 1.262(8)
C1 C2 1.487(9)
C2 C3 1.384(10)
C2 C7 1.387(10)
C3 C4 1.395(10)
C4 C5 1.393(11)
C5 C6 1.385(10)
C6 C7 1.382(9)
C8 C9 1.483(9)
C9 C14 1.370(11)
C9 C10 1.382(11)
C10 C11 1.395(11)
C11 C12 1.387(14)
C12 C13 1.384(13)
C13 C14 1.384(10)
C15 C16 1.480(9)
C16 C21 1.382(10)
C16 C17 1.391(10)
C17 C18 1.395(11)
C18 C19 1.397(11)
C19 C20 1.393(11)
C20 C21 1.381(10)
C22 C23 1.478(9)
C23 C28 1.379(11)
C23 C24 1.393(10)
C24 C25 1.392(12)
C25 C26 1.372(14)
C26 C27 1.400(13)
C27 C28 1.389(11)
C29 C30 1.499(9)
C30 C35 1.382(10)
C30 C31 1.390(10)
C31 C32 1.386(11)
C32 C33 1.378(11)
C33 C34 1.393(12)
C34 C35 1.380(10)
C36 C37 1.482(9)
C37 C42 1.372(11)
C37 C38 1.381(10)
C38 C39 1.383(11)
C39 C40 1.401(13)
C40 C41 1.387(12)
C41 C42 1.388(10)
O1S C1S 1.316(15)
O2S C1S 1.243(14)
O2S C3S 1.521(13)
C1S C2S 1.469(18)
C3S C4S 1.514(11)
C1T Cl1T 1.7971
C1T Cl2T 1.7978
C1T' Cl1' 1.9511(12)
C1T' Cl2' 1.9726
C1U Cl2U 1.7008
C1U Cl1U 1.7332

loop_
_geom_torsion_atom_site_label_1
_geom_torsion_atom_site_label_2
_geom_torsion_atom_site_label_3
_geom_torsion_atom_site_label_4
_geom_torsion
O3 S1 N1 C1 -125.5(5)
O2 S1 N1 C1 104.3(5)
C7 S1 N1 C1 -8.8(5)
O3 S1 N1 Pd1 40.0(4)
O2 S1 N1 Pd1 -90.2(4)
C7 S1 N1 Pd1 156.8(3)
N2 Pd1 N1 C1 -109.4(6)
O10 Pd1 N1 C1 75.1(6)
O13 Pd1 N1 C1 162.3(8)
N2 Pd1 N1 S1 88.3(3)
O10 Pd1 N1 S1 -87.2(3)
O13 Pd1 N1 S1 0.0(12)
O5 S2 N2 C8 -116.0(5)
O6 S2 N2 C8 112.9(5)
C14 S2 N2 C8 0.3(5)
O5 S2 N2 Pd1 44.5(5)
O6 S2 N2 Pd1 -86.6(4)
C14 S2 N2 Pd1 160.8(4)
N1 Pd1 N2 C8 43.6(6)
O10 Pd1 N2 C8 98(2)
O13 Pd1 N2 C8 -148.4(5)
N1 Pd1 N2 S2 -114.7(4)
O10 Pd1 N2 S2 -60(2)
O13 Pd1 N2 S2 53.4(4)
O8 S3 N3 C15 -118.7(5)
O9 S3 N3 C15 111.1(5)
C21 S3 N3 C15 -2.6(5)
O8 S3 N3 Pd2 47.8(4)
O9 S3 N3 Pd2 -82.4(4)
C21 S3 N3 Pd2 163.9(3)
N6 Pd2 N3 C15 -100.2(6)
O1 Pd2 N3 C15 82.4(6)
O4 Pd2 N3 C15 170.3(7)
N6 Pd2 N3 S3 96.5(3)
O1 Pd2 N3 S3 -80.9(3)
O4 Pd2 N3 S3 7.1(11)
O11 S4 N4 C22 111.8(5)
O12 S4 N4 C22 -117.3(5)
C28 S4 N4 C22 -1.9(6)
O11 S4 N4 Pd3 -83.6(4)
O12 S4 N4 Pd3 47.4(4)
C28 S4 N4 Pd3 162.8(4)
N5 Pd3 N4 C22 -98.8(6)
O7 Pd3 N4 C22 85.0(6)
O16 Pd3 N4 C22 163.3(8)
N5 Pd3 N4 S4 99.7(3)
O7 Pd3 N4 S4 -76.5(3)
O16 Pd3 N4 S4 1.8(12)
O14 S5 N5 C29 -117.6(5)
O15 S5 N5 C29 111.3(5)
C35 S5 N5 C29 -0.5(5)
O14 S5 N5 Pd3 46.2(5)
O15 S5 N5 Pd3 -85.0(4)
C35 S5 N5 Pd3 163.2(4)
N4 Pd3 N5 C29 43.1(6)
O7 Pd3 N5 C29 140(3)
O16 Pd3 N5 C29 -149.2(6)
N4 Pd3 N5 S5 -118.0(3)
O7 Pd3 N5 S5 -21(3)
O16 Pd3 N5 S5 49.7(3)
O17 S6 N6 C36 -117.1(5)
O18 S6 N6 C36 112.2(5)
C42 S6 N6 C36 -1.1(5)
O17 S6 N6 Pd2 47.7(5)
O18 S6 N6 Pd2 -83.0(4)
C42 S6 N6 Pd2 163.7(4)
N3 Pd2 N6 C36 42.4(6)
O1 Pd2 N6 C36 85(3)
O4 Pd2 N6 C36 -151.6(6)
N3 Pd2 N6 S6 -120.2(4)
O1 Pd2 N6 S6 -78(3)
O4 Pd2 N6 S6 45.8(4)
N3 Pd2 O1 C1 -151.6(5)
N6 Pd2 O1 C1 166(3)
O4 Pd2 O1 C1 42.4(5)
N3 Pd2 O4 C8 169.2(8)
N6 Pd2 O4 C8 79.5(6)
O1 Pd2 O4 C8 -103.7(6)
N5 Pd3 O7 C15 117(3)
N4 Pd3 O7 C15 -145.5(5)
O16 Pd3 O7 C15 46.7(5)
N1 Pd1 O10 C22 -146.5(6)
N2 Pd1 O10 C22 159(2)
O13 Pd1 O10 C22 45.5(6)
N1 Pd1 O13 C29 169.0(9)
N2 Pd1 O13 C29 80.6(6)
O10 Pd1 O13 C29 -104.5(6)
N5 Pd3 O16 C36 74.4(6)
N4 Pd3 O16 C36 172.8(9)
O7 Pd3 O16 C36 -109.2(6)
Pd2 O1 C1 N1 17.3(9)
Pd2 O1 C1 C2 -162.5(4)
S1 N1 C1 O1 -171.6(5)
Pd1 N1 C1 O1 25.6(10)
S1 N1 C1 C2 8.2(7)
Pd1 N1 C1 C2 -154.6(5)
O1 C1 C2 C3 -4.3(11)
N1 C1 C2 C3 175.8(7)
O1 C1 C2 C7 176.8(6)
N1 C1 C2 C7 -3.0(8)
C7 C2 C3 C4 0.9(10)
C1 C2 C3 C4 -177.8(7)
C2 C3 C4 C5 -0.1(11)
C3 C4 C5 C6 -1.0(12)
C4 C5 C6 C7 1.3(11)
C5 C6 C7 C2 -0.4(11)
C5 C6 C7 S1 -178.6(6)
C3 C2 C7 C6 -0.7(11)
C1 C2 C7 C6 178.3(6)
C3 C2 C7 S1 177.8(5)
C1 C2 C7 S1 -3.3(7)
O3 S1 C7 C6 -61.5(7)
O2 S1 C7 C6 74.1(7)
N1 S1 C7 C6 -174.9(7)
O3 S1 C7 C2 120.2(5)
O2 S1 C7 C2 -104.2(5)
N1 S1 C7 C2 6.8(5)
Pd2 O4 C8 N2 19.7(10)
Pd2 O4 C8 C9 -161.2(5)
S2 N2 C8 O4 178.1(5)
Pd1 N2 C8 O4 18.3(9)
S2 N2 C8 C9 -1.0(7)
Pd1 N2 C8 C9 -160.8(5)
O4 C8 C9 C14 -177.7(6)
N2 C8 C9 C14 1.5(9)
O4 C8 C9 C10 6.2(11)
N2 C8 C9 C10 -174.6(7)
C14 C9 C10 C11 1.0(11)
C8 C9 C10 C11 176.8(7)
C9 C10 C11 C12 -0.7(13)
C10 C11 C12 C13 -0.5(15)
C11 C12 C13 C14 1.4(13)
C10 C9 C14 C13 -0.1(12)
C8 C9 C14 C13 -176.4(7)
C10 C9 C14 S2 175.2(6)
C8 C9 C14 S2 -1.2(7)
C12 C13 C14 C9 -1.1(12)
C12 C13 C14 S2 -175.4(6)
O5 S2 C14 C9 113.8(5)
O6 S2 C14 C9 -111.6(5)
N2 S2 C14 C9 0.6(6)
O5 S2 C14 C13 -71.3(8)
O6 S2 C14 C13 63.3(8)
N2 S2 C14 C13 175.5(7)
Pd3 O7 C15 N3 19.4(9)
Pd3 O7 C15 C16 -160.9(5)
S3 N3 C15 O7 -178.9(6)
Pd2 N3 C15 O7 17.7(11)
S3 N3 C15 C16 1.4(7)
Pd2 N3 C15 C16 -162.1(5)
O7 C15 C16 C21 -178.7(6)
N3 C15 C16 C21 1.1(8)
O7 C15 C16 C17 -1.0(11)
N3 C15 C16 C17 178.8(7)
C21 C16 C17 C18 1.2(11)
C15 C16 C17 C18 -176.4(7)
C16 C17 C18 C19 -0.8(11)
C17 C18 C19 C20 -0.6(12)
C18 C19 C20 C21 1.6(12)
C19 C20 C21 C16 -1.2(11)
C19 C20 C21 S3 179.5(6)
C17 C16 C21 C20 -0.2(11)
C15 C16 C21 C20 177.7(7)
C17 C16 C21 S3 179.2(6)
C15 C16 C21 S3 -2.9(7)
O8 S3 C21 C20 -64.1(8)
O9 S3 C21 C20 70.8(8)
N3 S3 C21 C20 -177.4(7)
O8 S3 C21 C16 116.5(5)
O9 S3 C21 C16 -108.7(5)
N3 S3 C21 C16 3.1(5)
Pd1 O10 C22 N4 18.5(10)
Pd1 O10 C22 C23 -160.9(5)
S4 N4 C22 O10 -178.0(6)
Pd3 N4 C22 O10 19.9(11)
S4 N4 C22 C23 1.4(7)
Pd3 N4 C22 C23 -160.7(5)
O10 C22 C23 C28 179.5(7)
N4 C22 C23 C28 0.1(9)
O10 C22 C23 C24 0.1(11)
N4 C22 C23 C24 -179.3(7)
C28 C23 C24 C25 -0.8(12)
C22 C23 C24 C25 178.5(8)
C23 C24 C25 C26 1.8(13)
C24 C25 C26 C27 -1.4(16)
C25 C26 C27 C28 0.0(15)
C24 C23 C28 C27 -0.6(13)
C22 C23 C28 C27 180.0(8)
C24 C23 C28 S4 178.0(6)
C22 C23 C28 S4 -1.4(8)
C26 C27 C28 C23 1.0(14)
C26 C27 C28 S4 -177.3(7)
O11 S4 C28 C23 -110.0(6)
O12 S4 C28 C23 114.8(6)
N4 S4 C28 C23 1.9(6)
O11 S4 C28 C27 68.5(9)
O12 S4 C28 C27 -66.7(9)
N4 S4 C28 C27 -179.6(8)
Pd1 O13 C29 N5 24.5(10)
Pd1 O13 C29 C30 -156.2(5)
S5 N5 C29 O13 178.2(6)
Pd3 N5 C29 O13 16.1(10)
S5 N5 C29 C30 -1.1(7)
Pd3 N5 C29 C30 -163.2(4)
O13 C29 C30 C35 -176.6(6)
N5 C29 C30 C35 2.8(8)
O13 C29 C30 C31 4.7(11)
N5 C29 C30 C31 -175.9(7)
C35 C30 C31 C32 0.8(11)
C29 C30 C31 C32 179.4(7)
C30 C31 C32 C33 -0.8(11)
C31 C32 C33 C34 -0.1(12)
C32 C33 C34 C35 1.0(12)
C33 C34 C35 C30 -1.0(11)
C33 C34 C35 S5 -175.8(6)
C31 C30 C35 C34 0.1(11)
C29 C30 C35 C34 -178.7(6)
C31 C30 C35 S5 175.8(6)
C29 C30 C35 S5 -3.0(7)
O14 S5 C35 C34 -70.5(8)
O15 S5 C35 C34 65.2(8)
N5 S5 C35 C34 177.5(7)
O14 S5 C35 C30 114.1(5)
O15 S5 C35 C30 -110.2(5)
N5 S5 C35 C30 2.1(5)
Pd3 O16 C36 N6 25.0(10)
Pd3 O16 C36 C37 -155.0(5)
S6 N6 C36 O16 -179.5(6)
Pd2 N6 C36 O16 16.5(10)
S6 N6 C36 C37 0.5(7)
Pd2 N6 C36 C37 -163.4(5)
O16 C36 C37 C42 -179.3(6)
N6 C36 C37 C42 0.7(9)
O16 C36 C37 C38 3.6(11)
N6 C36 C37 C38 -176.4(7)
C42 C37 C38 C39 0.9(12)
C36 C37 C38 C39 177.7(7)
C37 C38 C39 C40 -1.5(12)
C38 C39 C40 C41 0.4(13)
C39 C40 C41 C42 1.2(13)
C38 C37 C42 C41 0.9(12)
C36 C37 C42 C41 -176.5(7)
C38 C37 C42 S6 175.9(6)
C36 C37 C42 S6 -1.5(8)
C40 C41 C42 C37 -1.9(13)
C40 C41 C42 S6 -175.8(7)
O17 S6 C42 C37 113.8(6)
O18 S6 C42 C37 -110.9(6)
N6 S6 C42 C37 1.5(6)
O17 S6 C42 C41 -71.6(9)
O18 S6 C42 C41 63.7(9)
N6 S6 C42 C41 176.1(8)
C3S O2S C1S O1S 4.6(15)
C3S O2S C1S C2S -175.4(9)
C1S O2S C3S C4S -176.3(9)
